data_7127555
loop_
_publ_author_name
'Wang, Wenyao'
'Bao, Xiaoze'
'Wei, Shiqiang'
'Nawaz, Shah'
'Qu, Jingping'
'Wang, Baomin'

_publ_section_title
;
 Asymmetric sequential annulation/aldol process of 4-isothiocyanato
 pyrazolones and allenones: access to novel spiro[pyrrole-pyrazolones] and
 spiro[thiopyranopyrrole-pyrazolones].
;
_journal_issue 3
_journal_name_full 'Chemical communications (Cambridge, England)'
_journal_page_first 363
_journal_page_last 366
_journal_paper_doi 10.1039/d0cc07113g
_journal_volume 57
_journal_year 2021
_chemical_absolute_configuration syn
_chemical_formula_moiety 'C36 H25 Br2 N3 O3 S'
_chemical_formula_sum 'C36 H25 Br2 N3 O3 S'
_chemical_formula_weight 739.47
_space_group_crystal_system triclinic
_space_group_IT_number 1
_space_group_name_Hall 'P 1'
_space_group_name_H-M_alt 'P 1'
_atom_sites_solution_hydrogens geom
_atom_sites_solution_primary dual
_audit_creation_date 2020-09-26
_audit_creation_method
;
Olex2 1.2
(compiled 2018.05.29 svn.r3508 for OlexSys, GUI svn.r5506)
;
_audit_update_record
;
2020-09-27 deposited with the CCDC.	2020-12-02 downloaded from the CCDC.
;
_cell_angle_alpha 80.786(2)
_cell_angle_beta 73.318(2)
_cell_angle_gamma 89.103(2)
_cell_formula_units_Z 2
_cell_length_a 10.3636(9)
_cell_length_b 11.3220(10)
_cell_length_c 17.7474(15)
_cell_measurement_reflns_used 9989
_cell_measurement_temperature 200(2)
_cell_measurement_theta_max 27.435
_cell_measurement_theta_min 2.349
_cell_volume 1968.0(3)
_computing_cell_refinement 'SAINT v8.34A (Bruker, 2013)'
_computing_data_collection 'Bruker SMART'
_computing_data_reduction 'SAINT v8.34A (Bruker, 2013)'
_computing_molecular_graphics 'Olex2 (Dolomanov et al., 2009)'
_computing_publication_material 'Olex2 (Dolomanov et al., 2009)'
_computing_structure_refinement 'ShelXL (Sheldrick, 2015)'
_computing_structure_solution 'ShelXT (Sheldrick, 2015)'
_diffrn_ambient_temperature 200.0
_diffrn_measured_fraction_theta_full 0.999
_diffrn_measured_fraction_theta_max 0.999
_diffrn_measurement_device_type 'CCD area detector'
_diffrn_measurement_method 'phi and omega scans'
_diffrn_radiation_monochromator graphite
_diffrn_radiation_type MoK\a
_diffrn_radiation_wavelength 0.71073
_diffrn_reflns_av_R_equivalents 0.0400
_diffrn_reflns_av_unetI/netI 0.1066
_diffrn_reflns_Laue_measured_fraction_full 0.999
_diffrn_reflns_Laue_measured_fraction_max 0.999
_diffrn_reflns_limit_h_max 13
_diffrn_reflns_limit_h_min -13
_diffrn_reflns_limit_k_max 14
_diffrn_reflns_limit_k_min -14
_diffrn_reflns_limit_l_max 23
_diffrn_reflns_limit_l_min -23
_diffrn_reflns_number 34680
_diffrn_reflns_point_group_measured_fraction_full 0.992
_diffrn_reflns_point_group_measured_fraction_max 0.992
_diffrn_reflns_theta_full 25.242
_diffrn_reflns_theta_max 27.484
_diffrn_reflns_theta_min 2.020
_diffrn_source 'sealed tube'
_exptl_absorpt_coefficient_mu 2.146
_exptl_absorpt_correction_T_max 0.7457
_exptl_absorpt_correction_T_min 0.5986
_exptl_absorpt_correction_type empirical
_exptl_absorpt_process_details
;
SADABS-2014/3 (Bruker,2014/3) was used for absorption correction.
wR2(int) was 0.1243 before and 0.0778 after correction.
The Ratio of minimum to maximum transmission is 0.8027.
The \l/2 correction factor is 0.00150.
;
_exptl_crystal_colour colourless
_exptl_crystal_colour_primary colourless
_exptl_crystal_density_diffrn 1.248
_exptl_crystal_description block
_exptl_crystal_F_000 744
_exptl_crystal_size_max 0.36
_exptl_crystal_size_mid 0.16
_exptl_crystal_size_min 0.12
_exptl_transmission_factor_max 0.7457
_exptl_transmission_factor_min 0.5986
_refine_diff_density_max 0.457
_refine_diff_density_min -0.417
_refine_diff_density_rms 0.071
_refine_ls_abs_structure_details
;
 Flack x determined using 4191 quotients [(I+)-(I-)]/[(I+)+(I-)]
 (Parsons, Flack and Wagner, Acta Cryst. B69 (2013) 249-259).
;
_refine_ls_abs_structure_Flack 0.057(5)
_refine_ls_extinction_method none
_refine_ls_goodness_of_fit_ref 0.984
_refine_ls_hydrogen_treatment 'riding mode'
_refine_ls_matrix_type full
_refine_ls_number_parameters 719
_refine_ls_number_reflns 17915
_refine_ls_number_restraints 3
_refine_ls_restrained_S_all 0.984
_refine_ls_R_factor_all 0.0990
_refine_ls_R_factor_gt 0.0541
_refine_ls_shift/su_max 0.005
_refine_ls_shift/su_mean 0.000
_refine_ls_structure_factor_coef Fsqd
_refine_ls_weighting_details 'w=1/[\s^2^(Fo^2^)+(0.0618P)^2^] where P=(Fo^2^+2Fc^2^)/3'
_refine_ls_weighting_scheme calc
_refine_ls_wR_factor_gt 0.1244
_refine_ls_wR_factor_ref 0.1401
_reflns_Friedel_coverage 0.985
_reflns_Friedel_fraction_full 0.985
_reflns_Friedel_fraction_max 0.984
_reflns_number_gt 11482
_reflns_number_total 17915
_reflns_threshold_expression 'I > 2\s(I)'
_cod_data_source_file d0cc07113g2.cif
_cod_data_source_block 1
_cod_depositor_comments 'Adding full bibliography for 7127555--7127556.cif.'
_cod_database_code 7127555
_shelx_shelxl_version_number 2018/3
_shelx_space_group_comment
;
The symmetry employed for this shelxl refinement is uniquely defined
by the following loop, which should always be used as a source of
symmetry information in preference to the above space-group names.
They are only intended as comments.
;
_shelx_estimated_absorpt_t_max 0.783
_shelx_estimated_absorpt_t_min 0.512
_olex2_refinement_description
;
1. Fixed Uiso
 At 1.2 times of:
  All C(H) groups, All C(H,H) groups
 At 1.5 times of:
  All C(H,H,H) groups, All O(H) groups
2.a Secondary CH2 refined with riding coordinates:
 C46(H46A,H46B), C10(H10A,H10B)
2.b Aromatic/amide H refined with riding coordinates:
 C53(H53), C52(H52), C50(H50), C49(H49), C13(H13), C14(H14), C16(H16),
 C17(H17), C68(H68), C69(H69), C70(H70), C71(H71), C72(H72), C32(H32), C33(H33),
  C34(H34), C35(H35), C36(H36), C29(H29), C28(H28), C27(H27), C26(H26),
 C25(H25), C44(H44), C8(H8), C3(H3), C2(H2A), C6(H6), C5(H5), C65(H65),
 C64(H64), C63(H63), C62(H62), C61(H61), C41(H41), C42(H42), C38(H38), C39(H39)
2.c Fitted hexagon refined as free rotating group:
 C48(C53,C52,C51,C50,C49), C12(C13,C14,C15,C16,C17), C67(C68,C69,C70,C71,C72),
 C31(C32,C33,C34,C35,C36), C24(C29,C28,C27,C26,C25), C4(C3,C2,C1,C6,C5),
 C60(C65,C64,C63,C62,C61), C40(C41,C42,C37,C38,C39)
2.d Idealised Me refined as rotating group:
 C57(H57A,H57B,H57C), C21(H21A,H21B,H21C)
2.e Idealised tetrahedral OH refined as rotating group:
 O5(H5A), O2(H2)
;
_olex2_submission_special_instructions 'No special instructions were received'

loop_
_space_group_symop_operation_xyz
'x, y, z'

loop_
_atom_site_label
_atom_site_type_symbol
_atom_site_fract_x
_atom_site_fract_y
_atom_site_fract_z
_atom_site_U_iso_or_equiv
_atom_site_adp_type
_atom_site_occupancy
_atom_site_site_symmetry_order
_atom_site_calc_flag
_atom_site_refinement_flags_posn
_atom_site_refinement_flags_adp
_atom_site_refinement_flags_occupancy
_atom_site_disorder_assembly
_atom_site_disorder_group
Br2 Br 1.32342(7) 0.19487(7) 0.36714(5) 0.0569(3) Uani 1 1 d . . . . .
Br4 Br -0.32409(7) -0.36498(6) 0.62549(5) 0.0538(2) Uani 1 1 d . . . . .
Br1 Br 0.93923(14) 0.36238(14) -0.16682(7) 0.1093(5) Uani 1 1 d . . . . .
Br3 Br -0.07324(16) -0.37332(14) 1.13598(7) 0.1187(5) Uani 1 1 d . . . . .
S005 S 0.62556(15) 0.28132(13) 0.37846(10) 0.0298(4) Uani 1 1 d . . . . .
S006 S 0.37371(16) -0.26174(14) 0.60476(10) 0.0327(4) Uani 1 1 d . . . . .
O5 O 0.2818(4) -0.6001(4) 0.5114(3) 0.0330(10) Uani 1 1 d . . . . .
H5A H 0.338513 -0.644138 0.526566 0.049 Uiso 1 1 calc GR . . . .
O2 O 0.7270(4) -0.0991(4) 0.4796(3) 0.0349(11) Uani 1 1 d . . . . .
H2 H 0.649039 -0.121124 0.508587 0.052 Uiso 1 1 calc GR . . . .
N1 N 0.4964(5) 0.2537(4) 0.5306(3) 0.0288(12) Uani 1 1 d . . . . .
O3 O 0.6580(5) 0.2808(5) 0.6438(3) 0.0491(13) Uani 1 1 d . . . . .
N4 N 0.5061(5) -0.2245(4) 0.4535(3) 0.0319(12) Uani 1 1 d . . . . .
C19 C 0.5812(6) 0.2061(5) 0.4762(4) 0.0278(14) Uani 1 1 d . . . . .
O4 O 0.2766(7) -0.2117(5) 0.7474(4) 0.0668(17) Uani 1 1 d . . . . .
N2 N 0.3248(6) 0.1866(5) 0.7240(4) 0.0396(14) Uani 1 1 d . . . . .
N5 N 0.6896(6) -0.2061(5) 0.2629(4) 0.0433(15) Uani 1 1 d . . . . .
N3 N 0.4410(6) 0.2421(5) 0.7263(4) 0.0396(14) Uani 1 1 d . . . . .
C22 C 0.4888(6) 0.1758(5) 0.6046(4) 0.0275(14) Uani 1 1 d . . . . .
C58 C 0.5180(6) -0.2719(6) 0.3804(4) 0.0319(15) Uani 1 1 d . . . . .
C18 C 0.6311(6) 0.0926(5) 0.5059(4) 0.0273(14) Uani 1 1 d . . . . .
C66 C 0.6609(7) -0.2779(6) 0.3312(4) 0.0325(15) Uani 1 1 d . . . . .
N6 N 0.5709(6) -0.1459(5) 0.2577(4) 0.0392(14) Uani 1 1 d . . . . .
O6 O 0.3508(5) -0.1472(5) 0.3335(4) 0.0584(16) Uani 1 1 d . . . . .
C56 C 0.4306(6) -0.3866(5) 0.4048(4) 0.0305(15) Uani 1 1 d . . . . .
C47 C 0.2775(6) -0.4894(5) 0.5409(4) 0.0288(14) Uani 1 1 d . . . . .
C48 C 0.1307(3) -0.4550(3) 0.5588(3) 0.0274(14) Uani 1 1 d . . . . .
C53 C 0.0907(3) -0.3428(3) 0.5309(3) 0.0324(16) Uani 1 1 d G . . . .
H53 H 0.156251 -0.284095 0.498314 0.039 Uiso 1 1 calc R . . . .
C52 C -0.0451(4) -0.3163(3) 0.5508(3) 0.0389(17) Uani 1 1 d G . . . .
H52 H -0.072463 -0.239563 0.531768 0.047 Uiso 1 1 calc R . . . .
C51 C -0.1410(3) -0.4021(4) 0.5985(3) 0.0372(16) Uani 1 1 d G . . . .
C50 C -0.1010(3) -0.5144(3) 0.6264(3) 0.0412(17) Uani 1 1 d G . . . .
H50 H -0.166500 -0.573072 0.658976 0.049 Uiso 1 1 calc R . . . .
C49 C 0.0349(4) -0.5409(3) 0.6065(3) 0.0383(17) Uani 1 1 d G . . . .
H49 H 0.062214 -0.617606 0.625522 0.046 Uiso 1 1 calc R . . . .
C20 C 0.5750(6) 0.0700(5) 0.5839(4) 0.0284(14) Uani 1 1 d . . . . .
C54 C 0.3718(6) -0.3960(5) 0.4824(4) 0.0274(14) Uani 1 1 d . . . . .
O1 O 0.6820(6) 0.3832(5) 0.2274(3) 0.0622(16) Uani 1 1 d . . . . .
C55 C 0.4230(6) -0.2956(5) 0.5084(4) 0.0255(14) Uani 1 1 d . . . . .
C11 C 0.7289(6) 0.0236(5) 0.4489(4) 0.0281(14) Uani 1 1 d . . . . .
C12 C 0.8743(3) 0.0678(3) 0.4314(3) 0.0286(14) Uani 1 1 d . . . . .
C13 C 0.9737(4) 0.0069(3) 0.3831(3) 0.0398(18) Uani 1 1 d G . . . .
H13 H 0.949918 -0.060542 0.363616 0.048 Uiso 1 1 calc R . . . .
C14 C 1.1080(3) 0.0446(4) 0.3633(3) 0.050(2) Uani 1 1 d G . . . .
H14 H 1.175965 0.002926 0.330319 0.060 Uiso 1 1 calc R . . . .
C15 C 1.1429(3) 0.1432(4) 0.3918(3) 0.0386(16) Uani 1 1 d G . . . .
C16 C 1.0435(4) 0.2041(3) 0.4401(3) 0.0426(18) Uani 1 1 d G . . . .
H16 H 1.067290 0.271507 0.459640 0.051 Uiso 1 1 calc R . . . .
C17 C 0.9092(3) 0.1664(3) 0.4599(3) 0.0380(18) Uani 1 1 d G . . . .
H17 H 0.841242 0.208041 0.492938 0.046 Uiso 1 1 calc R . . . .
C57 C 0.4160(7) -0.4564(6) 0.3430(5) 0.0410(18) Uani 1 1 d . . . . .
H57A H 0.375090 -0.406579 0.306058 0.062 Uiso 1 1 calc GR . . . .
H57B H 0.358248 -0.527770 0.368846 0.062 Uiso 1 1 calc GR . . . .
H57C H 0.504916 -0.480599 0.313480 0.062 Uiso 1 1 calc GR . . . .
C30 C 0.3446(7) 0.1476(6) 0.6583(5) 0.0360(17) Uani 1 1 d . . . . .
C23 C 0.5450(7) 0.2407(6) 0.6584(4) 0.0345(16) Uani 1 1 d . . . . .
C67 C 0.7699(4) -0.3421(4) 0.3560(3) 0.0346(16) Uani 1 1 d . . . . .
C68 C 0.7392(4) -0.4422(4) 0.4155(3) 0.0436(19) Uani 1 1 d G . . . .
H68 H 0.647837 -0.466700 0.441388 0.052 Uiso 1 1 calc R . . . .
C69 C 0.8422(5) -0.5063(4) 0.4369(3) 0.056(2) Uani 1 1 d G . . . .
H69 H 0.821190 -0.574643 0.477561 0.067 Uiso 1 1 calc R . . . .
C70 C 0.9758(4) -0.4704(5) 0.3990(4) 0.060(2) Uani 1 1 d G . . . .
H70 H 1.046216 -0.514206 0.413695 0.071 Uiso 1 1 calc R . . . .
C71 C 1.0065(3) -0.3704(5) 0.3396(3) 0.063(3) Uani 1 1 d G . . . .
H71 H 1.097891 -0.345823 0.313656 0.076 Uiso 1 1 calc R . . . .
C72 C 0.9036(4) -0.3062(4) 0.3181(3) 0.0452(19) Uani 1 1 d G . . . .
H72 H 0.924539 -0.237878 0.277482 0.054 Uiso 1 1 calc R . . . .
C59 C 0.4637(7) -0.1818(6) 0.3231(4) 0.0365(16) Uani 1 1 d . . . . .
C45 C 0.3080(7) -0.4001(6) 0.6580(4) 0.0342(16) Uani 1 1 d . . . . .
C31 C 0.2353(4) 0.0946(5) 0.6365(3) 0.047(2) Uani 1 1 d . . . . .
C32 C 0.2634(4) 0.0290(4) 0.5742(3) 0.047(2) Uani 1 1 d G . . . .
H32 H 0.353951 0.021614 0.543606 0.057 Uiso 1 1 calc R . . . .
C33 C 0.1589(6) -0.0257(5) 0.5565(4) 0.067(3) Uani 1 1 d G . . . .
H33 H 0.178061 -0.070550 0.513935 0.081 Uiso 1 1 calc R . . . .
C34 C 0.0263(5) -0.0149(6) 0.6013(5) 0.093(4) Uani 1 1 d G . . . .
H34 H -0.045085 -0.052286 0.589219 0.112 Uiso 1 1 calc R . . . .
C35 C -0.0017(4) 0.0507(7) 0.6636(5) 0.106(4) Uani 1 1 d G . . . .
H35 H -0.092341 0.058141 0.694176 0.127 Uiso 1 1 calc R . . . .
C36 C 0.1027(5) 0.1055(6) 0.6812(4) 0.078(3) Uani 1 1 d G . . . .
H36 H 0.083547 0.150305 0.723849 0.094 Uiso 1 1 calc R . . . .
C24 C 0.4398(6) 0.2846(5) 0.7960(3) 0.0468(19) Uani 1 1 d . . . . .
C29 C 0.3454(6) 0.2369(6) 0.8672(3) 0.077(3) Uani 1 1 d G . . . .
H29 H 0.280955 0.177860 0.867658 0.092 Uiso 1 1 calc R . . . .
C28 C 0.3453(8) 0.2758(7) 0.9376(3) 0.098(4) Uani 1 1 d G . . . .
H28 H 0.280782 0.243212 0.986273 0.117 Uiso 1 1 calc R . . . .
C27 C 0.4396(9) 0.3622(7) 0.9369(3) 0.106(5) Uani 1 1 d G . . . .
H27 H 0.439519 0.388746 0.985083 0.127 Uiso 1 1 calc R . . . .
C26 C 0.5340(7) 0.4098(6) 0.8658(4) 0.090(4) Uani 1 1 d G . . . .
H26 H 0.598431 0.468928 0.865278 0.108 Uiso 1 1 calc R . . . .
C25 C 0.5341(6) 0.3710(6) 0.7953(3) 0.069(3) Uani 1 1 d G . . . .
H25 H 0.598607 0.403578 0.746662 0.082 Uiso 1 1 calc R . . . .
C21 C 0.5899(8) -0.0277(6) 0.6469(4) 0.0397(17) Uani 1 1 d . . . . .
H21A H 0.678442 -0.019530 0.655484 0.060 Uiso 1 1 calc GR . . . .
H21B H 0.582055 -0.105191 0.630383 0.060 Uiso 1 1 calc GR . . . .
H21C H 0.519127 -0.023085 0.696593 0.060 Uiso 1 1 calc GR . . . .
C9 C 0.6923(6) 0.1631(6) 0.3263(4) 0.0333(16) Uani 1 1 d . . . . .
C43 C 0.2345(8) -0.3099(7) 0.7808(5) 0.049(2) Uani 1 1 d . . . . .
C46 C 0.3236(7) -0.5077(6) 0.6165(4) 0.0347(16) Uani 1 1 d . . . . .
H46A H 0.271120 -0.576094 0.654138 0.042 Uiso 1 1 calc R . . . .
H46B H 0.419598 -0.529129 0.602257 0.042 Uiso 1 1 calc R . . . .
C44 C 0.2493(8) -0.4113(7) 0.7382(5) 0.050(2) Uani 1 1 d . . . . .
H44 H 0.216910 -0.488187 0.767321 0.060 Uiso 1 1 calc R . . . .
C10 C 0.6868(6) 0.0388(5) 0.3718(4) 0.0308(15) Uani 1 1 d . . . . .
H10A H 0.745185 -0.011296 0.335737 0.037 Uiso 1 1 calc R . . . .
H10B H 0.593380 0.006383 0.385253 0.037 Uiso 1 1 calc R . . . .
C8 C 0.7356(8) 0.1835(7) 0.2478(5) 0.0439(18) Uani 1 1 d . . . . .
H8 H 0.773216 0.118694 0.221573 0.053 Uiso 1 1 calc R . . . .
C4 C 0.7845(6) 0.3072(6) 0.1084(3) 0.056(2) Uani 1 1 d . . . . .
C3 C 0.8678(8) 0.2237(5) 0.0706(4) 0.095(4) Uani 1 1 d G . . . .
H3 H 0.892783 0.155401 0.101353 0.114 Uiso 1 1 calc R . . . .
C2 C 0.9144(8) 0.2401(7) -0.0121(4) 0.115(5) Uani 1 1 d G . . . .
H2A H 0.971343 0.183081 -0.037926 0.138 Uiso 1 1 calc R . . . .
C1 C 0.8778(8) 0.3400(8) -0.0571(3) 0.097(4) Uani 1 1 d G . . . .
C6 C 0.7945(8) 0.4235(6) -0.0194(4) 0.092(4) Uani 1 1 d G . . . .
H6 H 0.769513 0.491787 -0.050096 0.111 Uiso 1 1 calc R . . . .
C5 C 0.7479(6) 0.4071(5) 0.0634(4) 0.067(3) Uani 1 1 d G . . . .
H5 H 0.690951 0.464108 0.089183 0.081 Uiso 1 1 calc R . . . .
C60 C 0.5729(6) -0.0718(5) 0.1874(3) 0.050(2) Uani 1 1 d . . . . .
C65 C 0.6617(7) -0.0931(6) 0.1160(4) 0.080(3) Uani 1 1 d G . . . .
H65 H 0.718536 -0.159851 0.115515 0.096 Uiso 1 1 calc R . . . .
C64 C 0.6674(9) -0.0169(8) 0.0454(3) 0.129(5) Uani 1 1 d G . . . .
H64 H 0.728158 -0.031457 -0.003358 0.155 Uiso 1 1 calc R . . . .
C63 C 0.5843(9) 0.0808(7) 0.0462(4) 0.120(5) Uani 1 1 d G . . . .
H63 H 0.588226 0.132877 -0.002080 0.144 Uiso 1 1 calc R . . . .
C62 C 0.4955(8) 0.1021(5) 0.1176(5) 0.086(3) Uani 1 1 d G . . . .
H62 H 0.438673 0.168821 0.118071 0.103 Uiso 1 1 calc R . . . .
C61 C 0.4898(6) 0.0258(5) 0.1882(4) 0.070(3) Uani 1 1 d G . . . .
H61 H 0.429049 0.040429 0.236946 0.084 Uiso 1 1 calc R . . . .
C40 C 0.1635(6) -0.3301(5) 0.8674(3) 0.057(2) Uani 1 1 d . . . . .
C41 C 0.0998(8) -0.2329(5) 0.8994(4) 0.086(3) Uani 1 1 d G . . . .
H41 H 0.104702 -0.157308 0.866346 0.103 Uiso 1 1 calc R . . . .
C42 C 0.0289(8) -0.2462(5) 0.9799(4) 0.096(4) Uani 1 1 d G . . . .
H42 H -0.014622 -0.179766 1.001734 0.116 Uiso 1 1 calc R . . . .
C37 C 0.0218(7) -0.3567(6) 1.0283(3) 0.077(3) Uani 1 1 d G . . . .
C38 C 0.0855(7) -0.4539(5) 0.9963(3) 0.073(3) Uani 1 1 d G . . . .
H38 H 0.080603 -0.529495 1.029349 0.088 Uiso 1 1 calc R . . . .
C39 C 0.1564(7) -0.4406(5) 0.9158(3) 0.065(3) Uani 1 1 d G . . . .
H39 H 0.199928 -0.507040 0.893961 0.078 Uiso 1 1 calc R . . . .
C7 C 0.7301(9) 0.2996(8) 0.1977(5) 0.056(2) Uani 1 1 d . . . . .

loop_
_atom_site_aniso_label
_atom_site_aniso_U_11
_atom_site_aniso_U_22
_atom_site_aniso_U_33
_atom_site_aniso_U_23
_atom_site_aniso_U_13
_atom_site_aniso_U_12
Br2 0.0265(4) 0.0625(5) 0.0839(6) -0.0236(5) -0.0126(4) -0.0074(3)
Br4 0.0241(4) 0.0486(4) 0.0857(6) -0.0065(4) -0.0139(4) 0.0080(3)
Br1 0.1144(10) 0.1533(12) 0.0463(7) -0.0183(7) 0.0019(6) -0.0324(9)
Br3 0.1436(13) 0.1475(13) 0.0485(7) -0.0335(7) 0.0082(7) -0.0050(10)
S005 0.0269(8) 0.0237(8) 0.0373(10) -0.0044(7) -0.0075(7) 0.0015(6)
S006 0.0290(9) 0.0283(8) 0.0426(10) -0.0140(8) -0.0089(8) 0.0010(7)
O5 0.029(2) 0.022(2) 0.053(3) -0.014(2) -0.014(2) 0.0077(17)
O2 0.025(2) 0.025(2) 0.054(3) -0.007(2) -0.010(2) 0.0007(18)
N1 0.023(3) 0.027(3) 0.032(3) -0.005(2) 0.000(2) 0.000(2)
O3 0.039(3) 0.056(3) 0.054(3) -0.020(3) -0.010(3) -0.011(2)
N4 0.030(3) 0.026(3) 0.041(3) -0.015(3) -0.008(3) 0.002(2)
C19 0.018(3) 0.025(3) 0.041(4) -0.005(3) -0.010(3) -0.002(2)
O4 0.086(5) 0.049(4) 0.062(4) -0.026(3) -0.006(3) -0.005(3)
N2 0.034(3) 0.035(3) 0.047(4) -0.004(3) -0.008(3) -0.003(2)
N5 0.034(3) 0.046(3) 0.051(4) -0.010(3) -0.013(3) 0.009(3)
N3 0.038(3) 0.040(3) 0.041(4) -0.011(3) -0.008(3) -0.003(3)
C22 0.030(3) 0.020(3) 0.035(4) -0.008(3) -0.011(3) 0.002(3)
C58 0.030(4) 0.027(3) 0.038(4) -0.006(3) -0.009(3) 0.006(3)
C18 0.022(3) 0.018(3) 0.044(4) -0.008(3) -0.011(3) 0.004(2)
C66 0.033(4) 0.028(3) 0.036(4) -0.007(3) -0.008(3) 0.001(3)
N6 0.047(4) 0.027(3) 0.040(4) -0.001(3) -0.010(3) 0.003(3)
O6 0.039(3) 0.049(3) 0.078(4) 0.007(3) -0.012(3) 0.017(3)
C56 0.028(3) 0.025(3) 0.044(4) -0.009(3) -0.016(3) 0.003(3)
C47 0.026(3) 0.022(3) 0.042(4) -0.010(3) -0.012(3) 0.002(2)
C48 0.021(3) 0.020(3) 0.044(4) -0.009(3) -0.012(3) 0.004(2)
C53 0.027(4) 0.020(3) 0.055(5) -0.006(3) -0.019(3) -0.001(3)
C52 0.027(4) 0.024(3) 0.065(5) -0.002(3) -0.014(3) 0.005(3)
C51 0.026(4) 0.035(4) 0.053(5) -0.007(3) -0.015(3) 0.005(3)
C50 0.029(4) 0.036(4) 0.056(5) 0.003(3) -0.013(3) -0.003(3)
C49 0.032(4) 0.027(3) 0.054(5) 0.003(3) -0.014(3) -0.001(3)
C20 0.025(3) 0.020(3) 0.044(4) -0.010(3) -0.014(3) 0.003(2)
C54 0.015(3) 0.029(3) 0.043(4) -0.011(3) -0.013(3) 0.004(2)
O1 0.086(5) 0.043(3) 0.047(4) -0.005(3) -0.004(3) 0.015(3)
C55 0.017(3) 0.019(3) 0.040(4) -0.009(3) -0.006(3) 0.005(2)
C11 0.021(3) 0.018(3) 0.047(4) -0.009(3) -0.010(3) 0.004(2)
C12 0.021(3) 0.022(3) 0.044(4) -0.004(3) -0.011(3) -0.001(2)
C13 0.027(4) 0.032(4) 0.071(5) -0.027(4) -0.021(4) 0.006(3)
C14 0.028(4) 0.070(6) 0.051(5) -0.018(4) -0.008(4) 0.015(4)
C15 0.025(3) 0.038(4) 0.051(5) -0.007(3) -0.009(3) -0.001(3)
C16 0.036(4) 0.026(3) 0.076(6) -0.020(4) -0.026(4) -0.006(3)
C17 0.022(4) 0.027(4) 0.068(5) -0.018(4) -0.012(3) 0.005(3)
C57 0.036(4) 0.036(4) 0.057(5) -0.025(4) -0.012(4) 0.008(3)
C30 0.025(3) 0.025(3) 0.055(5) -0.004(3) -0.008(3) 0.004(3)
C23 0.032(4) 0.027(3) 0.045(5) -0.008(3) -0.012(3) -0.004(3)
C67 0.030(4) 0.031(4) 0.048(5) -0.021(3) -0.012(3) 0.006(3)
C68 0.047(4) 0.030(4) 0.066(5) -0.016(4) -0.031(4) 0.004(3)
C69 0.059(5) 0.037(4) 0.091(7) -0.018(4) -0.047(5) 0.010(4)
C70 0.050(5) 0.056(5) 0.091(7) -0.036(5) -0.037(5) 0.024(4)
C71 0.024(4) 0.096(7) 0.073(7) -0.029(6) -0.012(4) 0.013(4)
C72 0.044(5) 0.049(4) 0.048(5) -0.014(4) -0.018(4) -0.004(3)
C59 0.040(4) 0.029(4) 0.043(5) -0.009(3) -0.014(4) 0.004(3)
C45 0.033(4) 0.029(3) 0.046(5) -0.013(3) -0.016(3) 0.009(3)
C31 0.036(4) 0.040(4) 0.067(6) 0.001(4) -0.020(4) -0.006(3)
C32 0.047(5) 0.028(4) 0.078(6) -0.009(4) -0.036(4) 0.002(3)
C33 0.079(7) 0.030(4) 0.107(8) -0.005(5) -0.052(6) -0.004(4)
C34 0.062(7) 0.064(7) 0.174(13) -0.009(7) -0.072(8) -0.007(5)
C35 0.050(7) 0.097(9) 0.182(14) -0.050(9) -0.037(8) 0.012(6)
C36 0.023(4) 0.088(7) 0.119(9) -0.039(6) 0.000(5) -0.004(4)
C24 0.060(5) 0.046(4) 0.029(4) -0.001(3) -0.009(4) 0.010(4)
C29 0.078(7) 0.087(7) 0.053(6) -0.019(5) 0.005(5) 0.006(5)
C28 0.124(11) 0.132(11) 0.034(6) -0.026(6) -0.012(6) -0.004(8)
C27 0.139(12) 0.146(12) 0.058(8) -0.061(8) -0.047(8) 0.060(10)
C26 0.095(8) 0.123(10) 0.070(7) -0.057(7) -0.031(6) -0.011(7)
C25 0.066(6) 0.077(6) 0.064(6) -0.022(5) -0.014(5) -0.013(5)
C21 0.055(5) 0.028(4) 0.040(4) -0.002(3) -0.023(4) 0.006(3)
C9 0.021(3) 0.035(4) 0.046(5) -0.012(3) -0.009(3) 0.005(3)
C43 0.049(5) 0.041(5) 0.053(5) -0.009(4) -0.007(4) 0.001(4)
C46 0.028(4) 0.028(3) 0.046(4) -0.011(3) -0.006(3) 0.008(3)
C44 0.055(5) 0.048(5) 0.048(5) -0.013(4) -0.012(4) -0.001(4)
C10 0.024(3) 0.024(3) 0.045(4) -0.014(3) -0.006(3) 0.003(2)
C8 0.040(4) 0.042(4) 0.047(5) -0.015(4) -0.003(4) 0.003(3)
C4 0.060(5) 0.061(5) 0.038(5) 0.001(4) -0.003(4) -0.007(4)
C3 0.137(11) 0.060(6) 0.060(7) -0.004(5) 0.011(7) 0.020(7)
C2 0.154(13) 0.101(9) 0.054(7) -0.020(7) 0.028(7) 0.016(9)
C1 0.104(10) 0.092(9) 0.092(9) -0.004(8) -0.026(8) -0.033(7)
C6 0.087(8) 0.126(10) 0.047(7) 0.016(6) -0.009(6) 0.010(7)
C5 0.064(6) 0.092(7) 0.046(6) -0.017(5) -0.013(5) 0.002(5)
C60 0.055(5) 0.053(5) 0.050(5) -0.011(4) -0.027(4) 0.000(4)
C65 0.108(9) 0.069(6) 0.053(6) 0.006(5) -0.017(6) 0.013(6)
C64 0.137(13) 0.151(14) 0.096(11) -0.007(10) -0.035(9) 0.047(11)
C63 0.141(13) 0.118(11) 0.085(10) 0.037(8) -0.036(9) 0.006(9)
C62 0.089(8) 0.072(7) 0.096(9) 0.025(7) -0.045(7) 0.013(6)
C61 0.074(7) 0.059(6) 0.075(7) -0.001(5) -0.025(5) 0.010(5)
C40 0.065(6) 0.062(6) 0.041(5) -0.021(4) -0.006(4) -0.003(4)
C41 0.111(9) 0.089(8) 0.042(6) -0.015(5) 0.004(6) 0.014(7)
C42 0.132(11) 0.077(8) 0.077(8) -0.028(6) -0.017(7) 0.030(7)
C37 0.078(7) 0.105(8) 0.053(6) -0.040(6) -0.009(5) 0.003(6)
C38 0.092(8) 0.084(7) 0.036(5) -0.016(5) -0.003(5) 0.010(6)
C39 0.077(7) 0.067(6) 0.043(5) -0.015(5) -0.002(5) 0.018(5)
C7 0.059(6) 0.052(5) 0.053(6) -0.016(4) -0.007(4) -0.004(4)

loop_
_atom_type_symbol
_atom_type_description
_atom_type_scat_dispersion_real
_atom_type_scat_dispersion_imag
_atom_type_scat_source
C C 0.0033 0.0016 'International Tables Vol C Tables 4.2.6.8 and 6.1.1.4'
H H 0.0000 0.0000 'International Tables Vol C Tables 4.2.6.8 and 6.1.1.4'
Br Br -0.2901 2.4595 'International Tables Vol C Tables 4.2.6.8 and 6.1.1.4'
N N 0.0061 0.0033 'International Tables Vol C Tables 4.2.6.8 and 6.1.1.4'
O O 0.0106 0.0060 'International Tables Vol C Tables 4.2.6.8 and 6.1.1.4'
S S 0.1246 0.1234 'International Tables Vol C Tables 4.2.6.8 and 6.1.1.4'

loop_
_geom_angle_atom_site_label_1
_geom_angle_atom_site_label_2
_geom_angle_atom_site_label_3
_geom_angle
_geom_angle_site_symmetry_1
_geom_angle_site_symmetry_3
_geom_angle_publ_flag
C19 S005 C9 100.5(3) . . ?
C45 S006 C55 100.1(3) . . ?
C19 N1 C22 105.5(5) . . ?
C55 N4 C58 105.4(5) . . ?
N1 C19 S005 118.9(5) . . ?
N1 C19 C18 113.9(6) . . ?
C18 C19 S005 127.3(5) . . ?
C30 N2 N3 110.1(6) . . ?
C66 N5 N6 107.8(6) . . ?
N2 N3 C24 118.0(5) . . ?
C23 N3 N2 112.5(6) . . ?
C23 N3 C24 129.4(5) . . ?
N1 C22 C20 107.0(5) . . ?
N1 C22 C30 113.7(5) . . ?
N1 C22 C23 110.4(5) . . ?
C20 C22 C30 116.7(5) . . ?
C20 C22 C23 109.0(5) . . ?
C30 C22 C23 99.8(5) . . ?
N4 C58 C66 112.8(5) . . ?
N4 C58 C56 106.0(5) . . ?
N4 C58 C59 109.8(5) . . ?
C66 C58 C56 118.1(5) . . ?
C66 C58 C59 100.4(6) . . ?
C56 C58 C59 109.5(5) . . ?
C19 C18 C11 120.3(6) . . ?
C20 C18 C19 107.5(5) . . ?
C20 C18 C11 132.2(6) . . ?
N5 C66 C58 113.3(6) . . ?
N5 C66 C67 119.3(6) . . ?
C67 C66 C58 127.0(6) . . ?
C59 N6 N5 112.2(5) . . ?
C59 N6 C60 128.8(6) . . ?
C60 N6 N5 118.6(6) . . ?
C54 C56 C58 106.5(6) . . ?
C54 C56 C57 133.1(6) . . ?
C57 C56 C58 120.1(6) . . ?
O5 C47 C48 104.8(4) . . ?
O5 C47 C54 111.8(5) . . ?
O5 C47 C46 109.7(5) . . ?
C48 C47 C46 111.2(5) . . ?
C54 C47 C48 113.0(5) . . ?
C54 C47 C46 106.3(5) . . ?
C53 C48 C47 122.9(3) . . ?
C53 C48 C49 120.0 . . ?
C49 C48 C47 117.1(3) . . ?
C48 C53 C52 120.0 . . ?
C51 C52 C53 120.0 . . ?
C52 C51 Br4 119.6(2) . . ?
C52 C51 C50 120.0 . . ?
C50 C51 Br4 120.4(2) . . ?
C49 C50 C51 120.0 . . ?
C50 C49 C48 120.0 . . ?
C18 C20 C22 105.9(5) . . ?
C18 C20 C21 132.9(6) . . ?
C21 C20 C22 121.0(6) . . ?
C56 C54 C47 132.1(6) . . ?
C56 C54 C55 106.7(6) . . ?
C55 C54 C47 121.1(6) . . ?
N4 C55 S006 118.9(5) . . ?
N4 C55 C54 115.3(6) . . ?
C54 C55 S006 125.8(5) . . ?
O2 C11 C18 112.4(5) . . ?
O2 C11 C12 105.6(4) . . ?
O2 C11 C10 109.2(5) . . ?
C18 C11 C12 112.1(5) . . ?
C18 C11 C10 107.2(5) . . ?
C12 C11 C10 110.4(5) . . ?
C13 C12 C11 117.2(3) . . ?
C13 C12 C17 120.0 . . ?
C17 C12 C11 122.8(3) . . ?
C12 C13 C14 120.0 . . ?
C15 C14 C13 120.0 . . ?
C14 C15 Br2 120.9(2) . . ?
C16 C15 Br2 119.1(2) . . ?
C16 C15 C14 120.0 . . ?
C15 C16 C17 120.0 . . ?
C16 C17 C12 120.0 . . ?
N2 C30 C22 111.7(6) . . ?
N2 C30 C31 121.9(6) . . ?
C31 C30 C22 126.1(6) . . ?
O3 C23 N3 127.5(7) . . ?
O3 C23 C22 126.6(7) . . ?
N3 C23 C22 105.9(5) . . ?
C68 C67 C66 119.7(4) . . ?
C68 C67 C72 120.0 . . ?
C72 C67 C66 120.2(4) . . ?
C67 C68 C69 120.0 . . ?
C68 C69 C70 120.0 . . ?
C69 C70 C71 120.0 . . ?
C72 C71 C70 120.0 . . ?
C71 C72 C67 120.0 . . ?
N6 C59 C58 106.3(6) . . ?
O6 C59 C58 127.5(7) . . ?
O6 C59 N6 126.2(7) . . ?
C46 C45 S006 119.9(5) . . ?
C44 C45 S006 119.3(5) . . ?
C44 C45 C46 120.7(6) . . ?
C32 C31 C30 120.6(4) . . ?
C32 C31 C36 120.0 . . ?
C36 C31 C30 119.4(4) . . ?
C31 C32 C33 120.0 . . ?
C34 C33 C32 120.0 . . ?
C33 C34 C35 120.0 . . ?
C36 C35 C34 120.0 . . ?
C35 C36 C31 120.0 . . ?
C29 C24 N3 119.2(4) . . ?
C29 C24 C25 120.0 . . ?
C25 C24 N3 120.8(4) . . ?
C24 C29 C28 120.0 . . ?
C27 C28 C29 120.0 . . ?
C28 C27 C26 120.0 . . ?
C25 C26 C27 120.0 . . ?
C26 C25 C24 120.0 . . ?
C10 C9 S005 119.2(5) . . ?
C8 C9 S005 119.6(6) . . ?
C8 C9 C10 120.9(6) . . ?
O4 C43 C44 121.5(8) . . ?
O4 C43 C40 120.0(7) . . ?
C44 C43 C40 118.5(7) . . ?
C45 C46 C47 114.2(5) . . ?
C45 C44 C43 122.4(7) . . ?
C9 C10 C11 117.5(5) . . ?
C9 C8 C7 124.8(7) . . ?
C3 C4 C5 120.0 . . ?
C3 C4 C7 124.5(5) . . ?
C5 C4 C7 115.5(5) . . ?
C4 C3 C2 120.0 . . ?
C1 C2 C3 120.0 . . ?
C2 C1 Br1 120.2(5) . . ?
C6 C1 Br1 119.8(5) . . ?
C6 C1 C2 120.0 . . ?
C1 C6 C5 120.0 . . ?
C6 C5 C4 120.0 . . ?
N6 C60 C65 119.6(5) . . ?
N6 C60 C61 120.4(5) . . ?
C65 C60 C61 120.0 . . ?
C60 C65 C64 120.0 . . ?
C65 C64 C63 120.0 . . ?
C62 C63 C64 120.0 . . ?
C63 C62 C61 120.0 . . ?
C62 C61 C60 120.0 . . ?
C41 C40 C43 117.0(5) . . ?
C41 C40 C39 120.0 . . ?
C39 C40 C43 123.0(5) . . ?
C42 C41 C40 120.0 . . ?
C41 C42 C37 120.0 . . ?
C42 C37 Br3 119.6(4) . . ?
C38 C37 Br3 120.4(4) . . ?
C38 C37 C42 120.0 . . ?
C37 C38 C39 120.0 . . ?
C38 C39 C40 120.0 . . ?
O1 C7 C8 120.3(8) . . ?
O1 C7 C4 121.9(8) . . ?
C8 C7 C4 117.7(7) . . ?

loop_
_geom_bond_atom_site_label_1
_geom_bond_atom_site_label_2
_geom_bond_distance
_geom_bond_site_symmetry_2
_geom_bond_publ_flag
Br2 C15 1.875(3) . ?
Br4 C51 1.877(3) . ?
Br1 C1 1.843(5) . ?
Br3 C37 1.863(4) . ?
S005 C19 1.740(7) . ?
S005 C9 1.769(7) . ?
S006 C55 1.742(7) . ?
S006 C45 1.732(7) . ?
O5 C47 1.429(7) . ?
O2 C11 1.407(7) . ?
N1 C19 1.288(8) . ?
N1 C22 1.441(8) . ?
O3 C23 1.204(8) . ?
N4 C58 1.456(8) . ?
N4 C55 1.276(8) . ?
C19 C18 1.455(8) . ?
O4 C43 1.198(9) . ?
N2 N3 1.381(8) . ?
N2 C30 1.273(9) . ?
N5 C66 1.305(9) . ?
N5 N6 1.415(8) . ?
N3 C23 1.369(9) . ?
N3 C24 1.394(7) . ?
C22 C20 1.512(8) . ?
C22 C30 1.531(9) . ?
C22 C23 1.533(9) . ?
C58 C66 1.495(9) . ?
C58 C56 1.525(9) . ?
C58 C59 1.540(10) . ?
C18 C20 1.322(9) . ?
C18 C11 1.517(9) . ?
C66 C67 1.468(7) . ?
N6 C59 1.367(9) . ?
N6 C60 1.383(7) . ?
O6 C59 1.200(8) . ?
C56 C54 1.324(9) . ?
C56 C57 1.492(9) . ?
C47 C48 1.520(6) . ?
C47 C54 1.500(9) . ?
C47 C46 1.532(9) . ?
C48 C53 1.3900 . ?
C48 C49 1.3900 . ?
C53 C52 1.3900 . ?
C52 C51 1.3900 . ?
C51 C50 1.3900 . ?
C50 C49 1.3900 . ?
C20 C21 1.482(9) . ?
C54 C55 1.455(8) . ?
O1 C7 1.191(9) . ?
C11 C12 1.525(6) . ?
C11 C10 1.536(9) . ?
C12 C13 1.3900 . ?
C12 C17 1.3900 . ?
C13 C14 1.3900 . ?
C14 C15 1.3900 . ?
C15 C16 1.3900 . ?
C16 C17 1.3900 . ?
C30 C31 1.463(8) . ?
C67 C68 1.3900 . ?
C67 C72 1.3900 . ?
C68 C69 1.3900 . ?
C69 C70 1.3900 . ?
C70 C71 1.3900 . ?
C71 C72 1.3900 . ?
C45 C46 1.506(9) . ?
C45 C44 1.363(10) . ?
C31 C32 1.3900 . ?
C31 C36 1.3900 . ?
C32 C33 1.3900 . ?
C33 C34 1.3900 . ?
C34 C35 1.3900 . ?
C35 C36 1.3900 . ?
C24 C29 1.3900 . ?
C24 C25 1.3900 . ?
C29 C28 1.3900 . ?
C28 C27 1.3900 . ?
C27 C26 1.3900 . ?
C26 C25 1.3900 . ?
C9 C10 1.498(9) . ?
C9 C8 1.318(10) . ?
C43 C44 1.456(11) . ?
C43 C40 1.483(9) . ?
C8 C7 1.475(12) . ?
C4 C3 1.3900 . ?
C4 C5 1.3900 . ?
C4 C7 1.510(9) . ?
C3 C2 1.3900 . ?
C2 C1 1.3900 . ?
C1 C6 1.3900 . ?
C6 C5 1.3900 . ?
C60 C65 1.3900 . ?
C60 C61 1.3900 . ?
C65 C64 1.3900 . ?
C64 C63 1.3900 . ?
C63 C62 1.3900 . ?
C62 C61 1.3900 . ?
C40 C41 1.3900 . ?
C40 C39 1.3900 . ?
C41 C42 1.3900 . ?
C42 C37 1.3900 . ?
C37 C38 1.3900 . ?
C38 C39 1.3900 . ?

loop_
_smtbx_masks_void_nr
_smtbx_masks_void_average_x
_smtbx_masks_void_average_y
_smtbx_masks_void_average_z
_smtbx_masks_void_volume
_smtbx_masks_void_count_electrons
_smtbx_masks_void_content
1 -0.960 -0.403 0.009 602.5 138.5 ?
